data_1564580
loop_
_publ_author_name
'Hasanzadeh Esfahani, Maryam'
'Behzad, Mahdi'
'Dusek, Michal'
'Kucerakova, Monika'

_publ_section_title
;
 Synthesis and characterization of a series of acylpyrazolone transition
 metal complexes: Crystal structures and catalytic performance in the
 epoxidation of cyclooctene
;
_journal_name_full 'Inorganica Chimica Acta'
_journal_page_first 119637
_journal_paper_doi 10.1016/j.ica.2020.119637
_journal_volume 508
_journal_year 2020
_chemical_absolute_configuration .
_chemical_formula_moiety 'Cu C24 H22 N4 O4'
_chemical_formula_sum 'C24 H22 Cu N4 O4'
_chemical_formula_weight 494
_space_group_IT_number 2
_space_group_name_Hall '-P 1'
_space_group_name_H-M_alt 'P -1'
_symmetry_cell_setting triclinic
_symmetry_Int_Tables_number 2
_symmetry_space_group_name_Hall '-P 1'
_symmetry_space_group_name_H-M 'P -1'
_cell_angle_alpha 93.540(5)
_cell_angle_beta 97.432(6)
_cell_angle_gamma 96.561(4)
_cell_formula_units_Z 1
_cell_length_a 6.4811(3)
_cell_length_b 7.1952(3)
_cell_length_c 11.4811(9)
_cell_measurement_reflns_used 1406
_cell_measurement_temperature 95.00(10)
_cell_measurement_theta_max 73.99
_cell_measurement_theta_min 6.19
_cell_volume 525.83(5)
_computing_cell_refinement 'CrysAlisPro 1.171.39.33b (Rigaku OD, 2017)'
_computing_data_collection 'CrysAlisPro 1.171.39.33b (Rigaku OD, 2017)'
_computing_data_reduction 'CrysAlisPro 1.171.39.33b (Rigaku OD, 2017)'
_diffrn_ambient_temperature 95
_diffrn_detector 'CCD plate'
_diffrn_detector_area_resol_mean 5.2027
_diffrn_measured_fraction_theta_full 0.98
_diffrn_measured_fraction_theta_max 0.97
_diffrn_measurement_device 'four-circle diffractometer'
_diffrn_measurement_device_type 'SuperNova, Dual, Cu at home/near, AtlasS2'
_diffrn_measurement_method '\w scans'
_diffrn_radiation_monochromator mirror
_diffrn_radiation_probe x-ray
_diffrn_radiation_source 'X-ray tube'
_diffrn_radiation_type 'Cu K\a'
_diffrn_radiation_wavelength 1.54184
_diffrn_reflns_av_R_equivalents 0.0281
_diffrn_reflns_av_unetI/netI 0.0525
_diffrn_reflns_limit_h_max 8
_diffrn_reflns_limit_h_min -8
_diffrn_reflns_limit_k_max 8
_diffrn_reflns_limit_k_min -8
_diffrn_reflns_limit_l_max 14
_diffrn_reflns_limit_l_min -14
_diffrn_reflns_number 3597
_diffrn_reflns_reduction_process
;
Integration of the CCD images was done by program CrysAlisPro
(Agilent Technologies, 2010). The same program was used for indexing of the
crystal shape and absorption correction.
;
_diffrn_reflns_theta_full 74.17
_diffrn_reflns_theta_max 74.9
_diffrn_reflns_theta_min 3.89
_diffrn_source 'micro-focus sealed X-ray tube'
_exptl_absorpt_coefficient_mu 1.816
_exptl_absorpt_correction_T_max 1
_exptl_absorpt_correction_T_min 0.987
_exptl_absorpt_correction_type multi-scan
_exptl_absorpt_process_details
;
CrysAlisPro 1.171.39.33b (Rigaku Oxford Diffraction, 2017)
Empirical absorption correction using spherical harmonics,
 implemented in SCALE3 ABSPACK scaling algorithm.
;
_exptl_crystal_colour yellow
_exptl_crystal_density_diffrn 1.5601
_exptl_crystal_description 'polygon shape'
_exptl_crystal_F_000 255
_exptl_crystal_size_max 0.058
_exptl_crystal_size_mid 0.04
_exptl_crystal_size_min 0.036
_refine_diff_density_max 0.38
_refine_diff_density_min -0.43
_refine_ls_extinction_method none
_refine_ls_goodness_of_fit_gt 1.39
_refine_ls_goodness_of_fit_ref 1.40
_refine_ls_hydrogen_treatment constr
_refine_ls_number_constraints 44
_refine_ls_number_parameters 152
_refine_ls_number_reflns 3346
_refine_ls_number_restraints 0
_refine_ls_R_factor_all 0.0534
_refine_ls_R_factor_gt 0.0388
_refine_ls_shift/su_max 0.0225
_refine_ls_shift/su_mean 0.0060
_refine_ls_structure_factor_coef Fsqd
_refine_ls_weighting_details w=1/(\s^2^(I)+0.0016I^2^)
_refine_ls_weighting_scheme sigma
_refine_ls_wR_factor_gt 0.1023
_refine_ls_wR_factor_ref 0.1219
_reflns_number_gt 2409
_reflns_number_total 3346
_reflns_threshold_expression I>3\s(I)
_cod_data_source_file ICA-2020-508-119637.cif
_cod_data_source_block II
_cod_depositor_comments
;
The following automatic conversions were performed:

data item '_diffrn_radiation_probe' value 'X-ray' was changed to
'x-ray' in accordance with the built-in table derived from the CIF
Core dictionary named 'cif_core.dic' version 2.4.5 last updated on
2014-11-21.

Automatic conversion script
Id: cif_fix_values 8369 2020-08-20 11:38:08Z andrius 
;
_cod_original_formula_sum 'Cu C24 H22 N4 O4'
_cod_database_code 1564580

loop_
_space_group_symop_id
_space_group_symop_operation_xyz
1 x,y,z
2 -x,-y,-z

loop_
_atom_site_label
_atom_site_type_symbol
_atom_site_fract_x
_atom_site_fract_y
_atom_site_fract_z
_atom_site_adp_type
_atom_site_U_iso_or_equiv
_atom_site_site_symmetry_multiplicity
_atom_site_occupancy
_atom_site_calc_flag
_atom_site_refinement_flags
_atom_site_disorder_assembly
_atom_site_disorder_group
Cu1 Cu 0 0.5 0.5 Uani 0.01772(18) 1 1 d . . .
O1 O 0.0913(3) 0.5950(3) 0.35895(16) Uani 0.0196(6) 2 1 d . . .
O2 O -0.2470(3) 0.3869(3) 0.39904(16) Uani 0.0197(5) 2 1 d . . .
N1 N -0.5930(3) 0.2505(3) 0.37622(19) Uani 0.0180(6) 2 1 d . . .
N2 N -0.7411(3) 0.1763(3) 0.4452(2) Uani 0.0179(6) 2 1 d . . .
C2 C -0.4319(4) 0.2725(4) 0.5592(2) Uani 0.0179(7) 2 1 d . . .
C4 C -0.4063(4) 0.3102(4) 0.4414(2) Uani 0.0164(7) 2 1 d . . .
C3 C -0.6425(4) 0.1867(4) 0.5529(2) Uani 0.0179(7) 2 1 d . . .
C7 C -0.6524(4) 0.2507(4) 0.2528(2) Uani 0.0186(7) 2 1 d . . .
C5 C -0.7600(4) 0.1150(4) 0.6486(2) Uani 0.0203(8) 2 1 d . . .
C9 C -0.9293(5) 0.2219(4) 0.0877(2) Uani 0.0265(9) 2 1 d . . .
C1 C 0.2682(4) 0.6798(4) 0.3457(2) Uani 0.0151(7) 2 1 d . . .
C10 C -0.7791(5) 0.2463(5) 0.0110(3) Uani 0.0302(9) 2 1 d . . .
C8 C -0.8673(4) 0.2228(4) 0.2081(2) Uani 0.0201(8) 2 1 d . . .
C12 C -0.5035(5) 0.2791(4) 0.1768(2) Uani 0.0246(8) 2 1 d . . .
C6 C 0.2934(4) 0.7269(4) 0.2224(2) Uani 0.0210(8) 2 1 d . . .
C11 C -0.5685(5) 0.2767(5) 0.0560(3) Uani 0.0287(9) 2 1 d . . .
H1c5 H -0.676985 0.036854 0.694981 Uiso 0.0244 2 1 d . . .
H2c5 H -0.788339 0.219051 0.697931 Uiso 0.0244 2 1 d . . .
H3c5 H -0.889831 0.043206 0.613986 Uiso 0.0244 2 1 d . . .
H1c9 H -1.075688 0.204537 0.056979 Uiso 0.0318 2 1 d . . .
H1c10 H -0.821935 0.241835 -0.072408 Uiso 0.0362 2 1 d . . .
H1c8 H -0.970443 0.204592 0.260578 Uiso 0.0241 2 1 d . . .
H1c12 H -0.356982 0.300276 0.207234 Uiso 0.0295 2 1 d . . .
H1c6 H 0.434116 0.714165 0.208205 Uiso 0.0253 2 1 d . . .
H2c6 H 0.19646 0.643012 0.167388 Uiso 0.0253 2 1 d . . .
H3c6 H 0.26592 0.853739 0.212622 Uiso 0.0253 2 1 d . . .
H1c11 H -0.465766 0.296524 0.003415 Uiso 0.0344 2 1 d . . .

loop_
_atom_site_aniso_label
_atom_site_aniso_type_symbol
_atom_site_aniso_U_11
_atom_site_aniso_U_22
_atom_site_aniso_U_33
_atom_site_aniso_U_12
_atom_site_aniso_U_13
_atom_site_aniso_U_23
Cu1 Cu 0.0133(3) 0.0225(3) 0.0161(3) -0.0026(2) 0.0016(2) 0.0010(2)
O1 O 0.0165(9) 0.0239(10) 0.0171(9) -0.0028(7) 0.0014(7) 0.0017(7)
O2 O 0.0181(9) 0.0238(10) 0.0154(8) -0.0039(7) 0.0020(7) 0.0006(7)
N1 N 0.0136(10) 0.0224(11) 0.0170(10) -0.0030(8) 0.0022(8) 0.0027(8)
N2 N 0.0132(10) 0.0189(11) 0.0216(11) -0.0008(8) 0.0024(8) 0.0067(8)
C2 C 0.0170(13) 0.0202(13) 0.0161(12) -0.0013(10) 0.0042(9) 0.0017(9)
C4 C 0.0133(11) 0.0172(12) 0.0187(12) 0.0012(9) 0.0031(9) 0.0006(9)
C3 C 0.0142(12) 0.0200(13) 0.0187(12) -0.0009(10) 0.0015(9) 0.0025(9)
C7 C 0.0188(12) 0.0179(13) 0.0178(12) -0.0006(10) -0.0003(9) 0.0014(9)
C5 C 0.0209(12) 0.0229(14) 0.0178(12) 0.0029(10) 0.0033(9) 0.0059(10)
C9 C 0.0216(14) 0.0331(16) 0.0236(14) 0.0051(11) -0.0013(10) -0.0002(11)
C1 C 0.0114(11) 0.0173(12) 0.0163(11) 0.0035(9) 0.0006(9) -0.0012(9)
C10 C 0.0280(15) 0.0414(18) 0.0197(13) 0.0051(13) -0.0016(11) 0.0002(12)
C8 C 0.0182(13) 0.0217(13) 0.0199(13) 0.0023(10) 0.0018(10) -0.0007(10)
C12 C 0.0251(14) 0.0311(16) 0.0174(12) 0.0020(11) 0.0036(10) 0.0020(10)
C6 C 0.0165(12) 0.0282(15) 0.0159(12) -0.0055(10) 0.0005(9) 0.0005(10)
C11 C 0.0203(14) 0.0460(19) 0.0202(14) 0.0045(12) 0.0031(10) 0.0055(12)

loop_
_atom_type_symbol
_atom_type_scat_dispersion_real
_atom_type_scat_dispersion_imag
_atom_type_scat_source
C 0.0181 0.0091 'International Tables Vol C tables 4.2.6.8 and 6.1.1.1'
H 0.0000 0.0000 'International Tables Vol C tables 4.2.6.8 and 6.1.1.1'
Cu -1.9646 0.5888 'International Tables Vol C tables 4.2.6.8 and 6.1.1.1'
N 0.0311 0.0180 'International Tables Vol C tables 4.2.6.8 and 6.1.1.1'
O 0.0492 0.0322 'International Tables Vol C tables 4.2.6.8 and 6.1.1.1'

loop_
_geom_angle_atom_site_label_1
_geom_angle_atom_site_label_2
_geom_angle_atom_site_label_3
_geom_angle_site_symmetry_1
_geom_angle_site_symmetry_2
_geom_angle_site_symmetry_3
_geom_angle
O1 Cu1 O1 . . 2_566 180
O1 Cu1 O2 . . . 85.75(8)
O1 Cu1 O2 . . 2_566 94.25(8)
O1 Cu1 O2 2_566 . . 94.25(8)
O1 Cu1 O2 2_566 . 2_566 85.75(8)
O2 Cu1 O2 . . 2_566 180
Cu1 O1 C1 . . . 128.65(16)
Cu1 O2 C4 . . . 121.24(16)
N2 N1 C4 . . . 111.9(2)
N2 N1 C7 . . . 118.8(2)
C4 N1 C7 . . . 129.3(2)
N1 N2 C3 . . . 105.7(2)
C4 C2 C3 . . . 105.2(2)
C4 C2 C1 . . 2_566 122.2(2)
C3 C2 C1 . . 2_566 132.6(2)
O2 C4 N1 . . . 123.8(2)
O2 C4 C2 . . . 130.4(2)
N1 C4 C2 . . . 105.8(2)
N2 C3 C2 . . . 111.3(2)
N2 C3 C5 . . . 118.7(2)
C2 C3 C5 . . . 130.0(2)
N1 C7 C8 . . . 118.6(2)
N1 C7 C12 . . . 121.3(2)
C8 C7 C12 . . . 120.1(2)
C3 C5 H1c5 . . . 109.47
C3 C5 H2c5 . . . 109.47
C3 C5 H3c5 . . . 109.47
H1c5 C5 H2c5 . . . 109.47
H1c5 C5 H3c5 . . . 109.47
H2c5 C5 H3c5 . . . 109.47
C10 C9 C8 . . . 120.2(3)
C10 C9 H1c9 . . . 119.9
C8 C9 H1c9 . . . 119.9
O1 C1 C2 . . 2_566 122.4(2)
O1 C1 C6 . . . 115.6(2)
C2 C1 C6 2_566 . . 121.9(2)
C9 C10 C11 . . . 119.7(3)
C9 C10 H1c10 . . . 120.16
C11 C10 H1c10 . . . 120.16
C7 C8 C9 . . . 119.7(3)
C7 C8 H1c8 . . . 120.16
C9 C8 H1c8 . . . 120.17
C7 C12 C11 . . . 119.5(3)
C7 C12 H1c12 . . . 120.26
C11 C12 H1c12 . . . 120.26
C1 C6 H1c6 . . . 109.47
C1 C6 H2c6 . . . 109.47
C1 C6 H3c6 . . . 109.47
H1c6 C6 H2c6 . . . 109.47
H1c6 C6 H3c6 . . . 109.47
H2c6 C6 H3c6 . . . 109.47
C10 C11 C12 . . . 120.9(3)
C10 C11 H1c11 . . . 119.57
C12 C11 H1c11 . . . 119.57

loop_
_geom_bond_atom_site_label_1
_geom_bond_atom_site_label_2
_geom_bond_site_symmetry_1
_geom_bond_site_symmetry_2
_geom_bond_distance
Cu1 O1 . . 1.9319(19)
Cu1 O1 . 2_566 1.9319(19)
Cu1 O2 . . 1.9171(17)
Cu1 O2 . 2_566 1.9171(17)
O1 C1 . . 1.267(3)
O2 C4 . . 1.280(3)
N1 N2 . . 1.402(3)
N1 C4 . . 1.347(3)
N1 C7 . . 1.420(3)
N2 C3 . . 1.310(3)
C2 C4 . . 1.422(4)
C2 C3 . . 1.423(4)
C2 C1 . 2_566 1.417(3)
C3 C5 . . 1.499(4)
C7 C8 . . 1.408(4)
C7 C12 . . 1.389(4)
C5 H1c5 . . 0.96
C5 H2c5 . . 0.96
C5 H3c5 . . 0.96
C9 C10 . . 1.398(4)
C9 C8 . . 1.388(4)
C9 H1c9 . . 0.96
C1 C6 . . 1.502(4)
C10 C11 . . 1.383(4)
C10 H1c10 . . 0.96
C8 H1c8 . . 0.96
C12 C11 . . 1.395(4)
C12 H1c12 . . 0.96
C6 H1c6 . . 0.96
C6 H2c6 . . 0.96
C6 H3c6 . . 0.96
C11 H1c11 . . 0.96

loop_
_geom_hbond_atom_site_label_D
_geom_hbond_atom_site_label_H
_geom_hbond_atom_site_label_A
_geom_hbond_site_symmetry_D
_geom_hbond_site_symmetry_H
_geom_hbond_site_symmetry_A
_geom_hbond_distance_DH
_geom_hbond_distance_HA
_geom_hbond_distance_DA
_geom_hbond_angle_DHA
C12 H1c12 O2 . . . 0.96 2.25 2.870(3) 121.31

loop_
_twin_individual_id
_twin_individual_mass_fraction_refined
_twin_individual_twin_matrix_11
_twin_individual_twin_matrix_12
_twin_individual_twin_matrix_13
_twin_individual_twin_matrix_21
_twin_individual_twin_matrix_22
_twin_individual_twin_matrix_23
_twin_individual_twin_matrix_31
_twin_individual_twin_matrix_32
_twin_individual_twin_matrix_33
1 0.8335(9) 1 0 0 0 1 0 0 0 1
2 0.1665(9) -0.9999 0.0008 0.4905 -0.0004 -1 0.2479 -0.0005 -0.0002 0.9996
